data_7229298
loop_
_publ_author_name
'Hempe, M.'
'Reggelin, M.'

_publ_section_title
;
 Molecular packing and morphological stability of
 dihydro-indeno[1,2-b]fluorenes in the context of their substitution
 pattern
;
_journal_issue 75
_journal_name_full 'RSC Adv.'
_journal_page_first 47183
_journal_paper_doi 10.1039/C7RA09401A
_journal_volume 7
_journal_year 2017
_chemical_formula_moiety 'C52 H78'
_chemical_formula_sum 'C52 H78'
_chemical_formula_weight 703.14
_space_group_crystal_system triclinic
_space_group_IT_number 2
_space_group_name_Hall '-P 1'
_space_group_name_H-M_alt 'P -1'
_symmetry_space_group_name_Hall '-P 1'
_symmetry_space_group_name_H-M 'P -1'
_atom_sites_solution_hydrogens geom
_audit_creation_method SHELXL-2014/6
_audit_update_record
;
2017-08-14 deposited with the CCDC.
2017-10-06 downloaded from the CCDC.
;
_cell_angle_alpha 82.38(2)
_cell_angle_beta 73.88(2)
_cell_angle_gamma 75.30(2)
_cell_formula_units_Z 1
_cell_length_a 8.502(1)
_cell_length_b 10.722(2)
_cell_length_c 14.069(2)
_cell_measurement_reflns_used 1203
_cell_measurement_temperature 293(2)
_cell_measurement_theta_max 27.79
_cell_measurement_theta_min 2.55
_cell_volume 1189.1(3)
_computing_cell_refinement
;
CrysAlis RED (Oxford Diffraction Ltd., 2009)
;
_computing_data_collection
;
CrysAlis CCD (Oxford Diffraction Ltd., 2009)
;
_computing_data_reduction
;
CrysAlis RED (Oxford Diffraction Ltd., 2009)
;
_computing_molecular_graphics 'PLATON (Spek, 2003)'
_computing_publication_material 'SHELXL-2014/6 (Sheldrick, 2014)'
_computing_structure_refinement 'SHELXL-2014/6 (Sheldrick, 2014)'
_computing_structure_solution 'SHELXL-2014 (Sheldrick, 2014)'
_diffrn_ambient_temperature 293(2)
_diffrn_measured_fraction_theta_full 0.954
_diffrn_measured_fraction_theta_max 0.961
_diffrn_measurement_device_type
;  
Oxford Diffraction Xcalibur (TM) Single Crystal X-ray Diffractometer 
with Sapphire CCD Detector.
;
_diffrn_measurement_method
;
Rotation method data acquisition using omega scans.
;
_diffrn_radiation_type MoK\a
_diffrn_radiation_wavelength 0.71073
_diffrn_reflns_av_R_equivalents 0.0474
_diffrn_reflns_av_unetI/netI 0.1086
_diffrn_reflns_Laue_measured_fraction_full 0.954
_diffrn_reflns_Laue_measured_fraction_max 0.961
_diffrn_reflns_limit_h_max 7
_diffrn_reflns_limit_h_min -10
_diffrn_reflns_limit_k_max 12
_diffrn_reflns_limit_k_min -12
_diffrn_reflns_limit_l_max 15
_diffrn_reflns_limit_l_min -16
_diffrn_reflns_number 7498
_diffrn_reflns_point_group_measured_fraction_full 0.954
_diffrn_reflns_point_group_measured_fraction_max 0.961
_diffrn_reflns_theta_full 25.242
_diffrn_reflns_theta_max 25.184
_diffrn_reflns_theta_min 2.560
_diffrn_source 'Enhance (Mo) X-ray Source'
_exptl_absorpt_coefficient_mu 0.054
_exptl_absorpt_correction_T_max 0.998
_exptl_absorpt_correction_T_min 0.981
_exptl_absorpt_correction_type multi-scan
_exptl_absorpt_process_details
;
CrysAlis RED, Oxford Diffraction Ltd., 2009
Empirical absorption correction using spherical harmonics,
implemented in SCALE3 ABSPACK scaling algorithm.
;
_exptl_crystal_colour 'light orange'
_exptl_crystal_density_diffrn 0.982
_exptl_crystal_description needle
_exptl_crystal_F_000 390
_exptl_crystal_size_max 0.360
_exptl_crystal_size_mid 0.080
_exptl_crystal_size_min 0.040
_refine_diff_density_max 0.234
_refine_diff_density_min -0.218
_refine_diff_density_rms 0.044
_refine_ls_extinction_method none
_refine_ls_goodness_of_fit_ref 1.273
_refine_ls_hydrogen_treatment constr
_refine_ls_matrix_type full
_refine_ls_number_parameters 237
_refine_ls_number_reflns 4106
_refine_ls_number_restraints 0
_refine_ls_restrained_S_all 1.273
_refine_ls_R_factor_all 0.2632
_refine_ls_R_factor_gt 0.1538
_refine_ls_shift/su_max 0.000
_refine_ls_shift/su_mean 0.000
_refine_ls_structure_factor_coef Fsqd
_refine_ls_weighting_details 'w=1/[\s^2^(Fo^2^)+2.6227P] where P=(Fo^2^+2Fc^2^)/3'
_refine_ls_weighting_scheme calc
_refine_ls_wR_factor_gt 0.2016
_refine_ls_wR_factor_ref 0.2368
_reflns_Friedel_coverage 0.000
_reflns_number_gt 2032
_reflns_number_total 4106
_reflns_threshold_expression 'I > 2\s(I)'
_cod_data_source_file c7ra09401a2.cif
_cod_data_source_block 1330m
_cod_original_cell_volume 1189.1(4)
_cod_database_code 7229298
_shelx_space_group_comment
;
The symmetry employed for this shelxl refinement is uniquely defined
by the following loop, which should always be used as a source of
symmetry information in preference to the above space-group names.
They are only intended as comments.
;
_shelx_estimated_absorpt_t_min 0.981
_shelx_estimated_absorpt_t_max 0.998
_shelxl_version_number 2014/6

loop_
_space_group_symop_operation_xyz
'x, y, z'
'-x, -y, -z'

loop_
_atom_site_label
_atom_site_type_symbol
_atom_site_fract_x
_atom_site_fract_y
_atom_site_fract_z
_atom_site_U_iso_or_equiv
_atom_site_adp_type
_atom_site_occupancy
_atom_site_site_symmetry_order
_atom_site_calc_flag
_atom_site_refinement_flags_posn
_atom_site_refinement_flags_adp
C1 C 0.5487(7) 0.5888(5) 0.0456(4) 0.0377(14) Uani 1 1 d . .
H1 H 0.5819 0.6471 0.0750 0.045 Uiso 1 1 calc R U
C2 C 0.4057(7) 0.6252(5) 0.0121(4) 0.0358(13) Uani 1 1 d . .
C3 C 0.3568(7) 0.5381(5) -0.0344(4) 0.0374(14) Uani 1 1 d . .
C4 C 0.2009(7) 0.6046(5) -0.0631(4) 0.0414(15) Uani 1 1 d . .
C5 C 0.1026(7) 0.5625(6) -0.1099(4) 0.0493(17) Uani 1 1 d . .
H5 H 0.1332 0.4784 -0.1296 0.059 Uiso 1 1 calc R U
C6 C -0.0416(8) 0.6462(7) -0.1274(5) 0.0604(19) Uani 1 1 d . .
H6 H -0.1073 0.6182 -0.1594 0.072 Uiso 1 1 calc R U
C7 C -0.0881(8) 0.7703(7) -0.0977(6) 0.072(2) Uani 1 1 d . .
H7 H -0.1865 0.8252 -0.1083 0.086 Uiso 1 1 calc R U
C8 C 0.0105(8) 0.8141(6) -0.0520(5) 0.065(2) Uani 1 1 d . .
H8 H -0.0199 0.8989 -0.0337 0.078 Uiso 1 1 calc R U
C9 C 0.1539(7) 0.7317(5) -0.0337(4) 0.0442(15) Uani 1 1 d . .
C10 C 0.2798(7) 0.7566(5) 0.0166(4) 0.0437(15) Uani 1 1 d . .
C11 C 0.3641(7) 0.8672(5) -0.0380(5) 0.0495(16) Uani 1 1 d . .
H11A H 0.2799 0.9479 -0.0297 0.059 Uiso 1 1 calc R U
H11B H 0.4494 0.8726 -0.0060 0.059 Uiso 1 1 calc R U
C12 C 0.4450(8) 0.8548(6) -0.1476(5) 0.0622(19) Uani 1 1 d . .
H12A H 0.3658 0.8360 -0.1786 0.075 Uiso 1 1 calc R U
H12B H 0.5422 0.7827 -0.1561 0.075 Uiso 1 1 calc R U
C13 C 0.5004(9) 0.9771(6) -0.1998(5) 0.070(2) Uani 1 1 d . .
H10 H 0.4032 1.0492 -0.1897 0.084 Uiso 1 1 calc R U
H23 H 0.5805 0.9949 -0.1690 0.084 Uiso 1 1 calc R U
C14 C 0.5788(11) 0.9695(8) -0.3091(6) 0.092(3) Uani 1 1 d . .
H14A H 0.4983 0.9519 -0.3398 0.110 Uiso 1 1 calc R U
H14B H 0.6753 0.8968 -0.3190 0.110 Uiso 1 1 calc R U
C15 C 0.6350(12) 1.0884(8) -0.3618(6) 0.098(3) Uani 1 1 d . .
H15A H 0.7155 1.1066 -0.3314 0.118 Uiso 1 1 calc R U
H15B H 0.5388 1.1613 -0.3532 0.118 Uiso 1 1 calc R U
C16 C 0.7153(12) 1.0748(9) -0.4725(6) 0.111(3) Uani 1 1 d . .
H16A H 0.8046 0.9970 -0.4807 0.134 Uiso 1 1 calc R U
H16B H 0.6313 1.0636 -0.5033 0.134 Uiso 1 1 calc R U
C17 C 0.7843(14) 1.1824(10) -0.5248(7) 0.135(4) Uani 1 1 d . .
H17A H 0.8684 1.1937 -0.4942 0.162 Uiso 1 1 calc R U
H17B H 0.6951 1.2603 -0.5169 0.162 Uiso 1 1 calc R U
C18 C 0.8635(14) 1.1675(11) -0.6341(7) 0.162(5) Uani 1 1 d . .
H18A H 0.9092 1.2412 -0.6629 0.243 Uiso 1 1 calc R U
H18B H 0.7798 1.1615 -0.6661 0.243 Uiso 1 1 calc R U
H18C H 0.9518 1.0905 -0.6430 0.243 Uiso 1 1 calc R U
C19 C 0.1935(8) 0.7896(6) 0.1262(4) 0.0524(17) Uani 1 1 d . .
H19A H 0.2796 0.7933 0.1580 0.063 Uiso 1 1 calc R U
H19B H 0.1197 0.8750 0.1262 0.063 Uiso 1 1 calc R U
C20 C 0.0921(9) 0.6959(6) 0.1877(5) 0.065(2) Uani 1 1 d . .
H20A H 0.1664 0.6110 0.1901 0.078 Uiso 1 1 calc R U
H20B H 0.0079 0.6898 0.1550 0.078 Uiso 1 1 calc R U
C21 C 0.0048(9) 0.7333(7) 0.2929(5) 0.074(2) Uani 1 1 d . .
H21A H 0.0893 0.7351 0.3267 0.088 Uiso 1 1 calc R U
H21B H -0.0653 0.8199 0.2906 0.088 Uiso 1 1 calc R U
C22 C -0.1031(10) 0.6429(8) 0.3525(5) 0.085(2) Uani 1 1 d . .
H22A H -0.1916 0.6455 0.3206 0.102 Uiso 1 1 calc R U
H22B H -0.0343 0.5555 0.3506 0.102 Uiso 1 1 calc R U
C23 C -0.1830(10) 0.6728(8) 0.4597(6) 0.091(3) Uani 1 1 d . .
H23A H -0.0948 0.6716 0.4915 0.109 Uiso 1 1 calc R U
H23B H -0.2537 0.7596 0.4617 0.109 Uiso 1 1 calc R U
C24 C -0.2877(10) 0.5802(8) 0.5183(6) 0.091(3) Uani 1 1 d . .
H24A H -0.3782 0.5840 0.4878 0.109 Uiso 1 1 calc R U
H24B H -0.2179 0.4931 0.5138 0.109 Uiso 1 1 calc R U
C25 C -0.3621(12) 0.6051(9) 0.6252(6) 0.107(3) Uani 1 1 d . .
H25A H -0.4286 0.6932 0.6300 0.129 Uiso 1 1 calc R U
H25B H -0.2715 0.5978 0.6565 0.129 Uiso 1 1 calc R U
C26 C -0.4714(12) 0.5150(10) 0.6818(6) 0.129(4) Uani 1 1 d . .
H26A H -0.5653 0.5251 0.6539 0.194 Uiso 1 1 calc R U
H26B H -0.5116 0.5352 0.7501 0.194 Uiso 1 1 calc R U
H26C H -0.4071 0.4274 0.6775 0.194 Uiso 1 1 calc R U

loop_
_atom_site_aniso_label
_atom_site_aniso_U_11
_atom_site_aniso_U_22
_atom_site_aniso_U_33
_atom_site_aniso_U_23
_atom_site_aniso_U_13
_atom_site_aniso_U_12
C1 0.043(4) 0.034(3) 0.041(4) -0.004(3) -0.009(3) -0.017(3)
C2 0.037(3) 0.031(3) 0.035(3) -0.001(3) -0.002(3) -0.009(3)
C3 0.037(3) 0.038(3) 0.033(3) 0.003(3) -0.004(3) -0.010(3)
C4 0.042(4) 0.043(4) 0.037(4) 0.003(3) -0.007(3) -0.014(3)
C5 0.047(4) 0.049(4) 0.052(4) -0.002(3) -0.011(3) -0.015(3)
C6 0.053(5) 0.068(5) 0.066(5) 0.011(4) -0.026(4) -0.019(4)
C7 0.045(4) 0.067(5) 0.104(6) 0.003(4) -0.033(4) -0.004(4)
C8 0.054(5) 0.045(4) 0.089(6) 0.002(4) -0.021(4) -0.001(4)
C9 0.040(4) 0.044(4) 0.042(4) 0.003(3) -0.004(3) -0.007(3)
C10 0.042(4) 0.035(3) 0.049(4) -0.005(3) -0.006(3) -0.004(3)
C11 0.047(4) 0.037(4) 0.063(5) -0.002(3) -0.012(3) -0.011(3)
C12 0.064(5) 0.060(5) 0.065(5) -0.002(4) -0.013(4) -0.022(4)
C13 0.082(5) 0.064(5) 0.066(5) 0.019(4) -0.015(4) -0.037(4)
C14 0.122(7) 0.093(6) 0.068(6) 0.012(5) -0.011(5) -0.063(6)
C15 0.128(8) 0.095(7) 0.078(6) 0.019(5) -0.018(6) -0.058(6)
C16 0.147(9) 0.117(8) 0.080(7) 0.024(6) -0.023(6) -0.070(7)
C17 0.162(11) 0.142(10) 0.102(9) 0.026(7) -0.019(8) -0.068(8)
C18 0.163(11) 0.210(13) 0.090(9) 0.031(8) 0.003(8) -0.061(10)
C19 0.048(4) 0.041(4) 0.064(5) -0.011(3) -0.003(3) -0.009(3)
C20 0.068(5) 0.068(5) 0.055(5) -0.013(4) 0.007(4) -0.029(4)
C21 0.076(5) 0.076(5) 0.060(5) -0.014(4) 0.011(4) -0.026(4)
C22 0.093(6) 0.098(6) 0.062(5) -0.017(5) 0.011(5) -0.044(5)
C23 0.098(7) 0.095(6) 0.074(6) -0.025(5) 0.010(5) -0.040(5)
C24 0.097(7) 0.104(7) 0.066(6) -0.009(5) 0.009(5) -0.042(5)
C25 0.119(8) 0.124(8) 0.067(6) -0.014(5) 0.015(5) -0.045(6)
C26 0.137(9) 0.163(10) 0.067(6) 0.004(6) 0.019(6) -0.055(8)

loop_
_atom_type_symbol
_atom_type_description
_atom_type_scat_dispersion_real
_atom_type_scat_dispersion_imag
_atom_type_scat_source
C C 0.0033 0.0016 'International Tables Vol C Tables 4.2.6.8 and 6.1.1.4'
H H 0.0000 0.0000 'International Tables Vol C Tables 4.2.6.8 and 6.1.1.4'

loop_
_geom_angle_atom_site_label_1
_geom_angle_atom_site_label_2
_geom_angle_atom_site_label_3
_geom_angle
_geom_angle_site_symmetry_1
_geom_angle_site_symmetry_3
C2 C1 C3 118.3(5) . 2_665
C2 C1 H1 120.8 . .
C3 C1 H1 120.8 2_665 .
C1 C2 C3 121.1(5) . .
C1 C2 C10 128.6(5) . .
C3 C2 C10 110.3(5) . .
C1 C3 C2 120.6(5) 2_665 .
C1 C3 C4 130.7(5) 2_665 .
C2 C3 C4 108.7(5) . .
C5 C4 C9 119.8(6) . .
C5 C4 C3 131.5(5) . .
C9 C4 C3 108.7(5) . .
C4 C5 C6 119.7(6) . .
C4 C5 H5 120.2 . .
C6 C5 H5 120.2 . .
C7 C6 C5 120.3(6) . .
C7 C6 H6 119.8 . .
C5 C6 H6 119.8 . .
C6 C7 C8 120.5(6) . .
C6 C7 H7 119.8 . .
C8 C7 H7 119.8 . .
C9 C8 C7 119.8(6) . .
C9 C8 H8 120.1 . .
C7 C8 H8 120.1 . .
C8 C9 C4 119.9(6) . .
C8 C9 C10 129.4(6) . .
C4 C9 C10 110.7(5) . .
C9 C10 C2 101.6(4) . .
C9 C10 C11 112.6(5) . .
C2 C10 C11 112.2(5) . .
C9 C10 C19 110.9(5) . .
C2 C10 C19 110.7(5) . .
C11 C10 C19 108.8(5) . .
C12 C11 C10 115.9(5) . .
C12 C11 H11A 108.3 . .
C10 C11 H11A 108.3 . .
C12 C11 H11B 108.3 . .
C10 C11 H11B 108.3 . .
H11A C11 H11B 107.4 . .
C11 C12 C13 112.9(5) . .
C11 C12 H12A 109.0 . .
C13 C12 H12A 109.0 . .
C11 C12 H12B 109.0 . .
C13 C12 H12B 109.0 . .
H12A C12 H12B 107.8 . .
C14 C13 C12 114.5(6) . .
C14 C13 H10 108.6 . .
C12 C13 H10 108.6 . .
C14 C13 H23 108.6 . .
C12 C13 H23 108.6 . .
H10 C13 H23 107.6 . .
C13 C14 C15 115.3(7) . .
C13 C14 H14A 108.4 . .
C15 C14 H14A 108.4 . .
C13 C14 H14B 108.4 . .
C15 C14 H14B 108.4 . .
H14A C14 H14B 107.5 . .
C14 C15 C16 113.1(7) . .
C14 C15 H15A 109.0 . .
C16 C15 H15A 109.0 . .
C14 C15 H15B 109.0 . .
C16 C15 H15B 109.0 . .
H15A C15 H15B 107.8 . .
C17 C16 C15 115.1(8) . .
C17 C16 H16A 108.5 . .
C15 C16 H16A 108.5 . .
C17 C16 H16B 108.5 . .
C15 C16 H16B 108.5 . .
H16A C16 H16B 107.5 . .
C16 C17 C18 114.6(10) . .
C16 C17 H17A 108.6 . .
C18 C17 H17A 108.6 . .
C16 C17 H17B 108.6 . .
C18 C17 H17B 108.6 . .
H17A C17 H17B 107.6 . .
C17 C18 H18A 109.5 . .
C17 C18 H18B 109.5 . .
H18A C18 H18B 109.5 . .
C17 C18 H18C 109.5 . .
H18A C18 H18C 109.5 . .
H18B C18 H18C 109.5 . .
C20 C19 C10 115.4(5) . .
C20 C19 H19A 108.4 . .
C10 C19 H19A 108.4 . .
C20 C19 H19B 108.4 . .
C10 C19 H19B 108.4 . .
H19A C19 H19B 107.5 . .
C19 C20 C21 114.0(5) . .
C19 C20 H20A 108.8 . .
C21 C20 H20A 108.8 . .
C19 C20 H20B 108.8 . .
C21 C20 H20B 108.8 . .
H20A C20 H20B 107.6 . .
C22 C21 C20 113.8(6) . .
C22 C21 H21A 108.8 . .
C20 C21 H21A 108.8 . .
C22 C21 H21B 108.8 . .
C20 C21 H21B 108.8 . .
H21A C21 H21B 107.7 . .
C23 C22 C21 115.0(6) . .
C23 C22 H22A 108.5 . .
C21 C22 H22A 108.5 . .
C23 C22 H22B 108.5 . .
C21 C22 H22B 108.5 . .
H22A C22 H22B 107.5 . .
C24 C23 C22 114.2(7) . .
C24 C23 H23A 108.7 . .
C22 C23 H23A 108.7 . .
C24 C23 H23B 108.7 . .
C22 C23 H23B 108.7 . .
H23A C23 H23B 107.6 . .
C25 C24 C23 115.0(7) . .
C25 C24 H24A 108.5 . .
C23 C24 H24A 108.5 . .
C25 C24 H24B 108.5 . .
C23 C24 H24B 108.5 . .
H24A C24 H24B 107.5 . .
C24 C25 C26 114.3(7) . .
C24 C25 H25A 108.7 . .
C26 C25 H25A 108.7 . .
C24 C25 H25B 108.7 . .
C26 C25 H25B 108.7 . .
H25A C25 H25B 107.6 . .
C25 C26 H26A 109.5 . .
C25 C26 H26B 109.5 . .
H26A C26 H26B 109.5 . .
C25 C26 H26C 109.5 . .
H26A C26 H26C 109.5 . .
H26B C26 H26C 109.5 . .

loop_
_geom_bond_atom_site_label_1
_geom_bond_atom_site_label_2
_geom_bond_distance
_geom_bond_site_symmetry_2
C1 C2 1.371(7) .
C1 C3 1.398(7) 2_665
C1 H1 0.9300 .
C2 C3 1.408(7) .
C2 C10 1.535(7) .
C3 C1 1.398(7) 2_665
C3 C4 1.473(7) .
C4 C5 1.383(8) .
C4 C9 1.403(7) .
C5 C6 1.386(8) .
C5 H5 0.9300 .
C6 C7 1.376(9) .
C6 H6 0.9300 .
C7 C8 1.384(9) .
C7 H7 0.9300 .
C8 C9 1.378(8) .
C8 H8 0.9300 .
C9 C10 1.528(8) .
C10 C11 1.547(8) .
C10 C19 1.557(8) .
C11 C12 1.512(8) .
C11 H11A 0.9700 .
C11 H11B 0.9700 .
C12 C13 1.531(8) .
C12 H12A 0.9700 .
C12 H12B 0.9700 .
C13 C14 1.500(9) .
C13 H10 0.9700 .
C13 H23 0.9700 .
C14 C15 1.505(9) .
C14 H14A 0.9700 .
C14 H14B 0.9700 .
C15 C16 1.528(10) .
C15 H15A 0.9700 .
C15 H15B 0.9700 .
C16 C17 1.447(11) .
C16 H16A 0.9700 .
C16 H16B 0.9700 .
C17 C18 1.510(12) .
C17 H17A 0.9700 .
C17 H17B 0.9700 .
C18 H18A 0.9600 .
C18 H18B 0.9600 .
C18 H18C 0.9600 .
C19 C20 1.516(8) .
C19 H19A 0.9700 .
C19 H19B 0.9700 .
C20 C21 1.516(8) .
C20 H20A 0.9700 .
C20 H20B 0.9700 .
C21 C22 1.514(9) .
C21 H21A 0.9700 .
C21 H21B 0.9700 .
C22 C23 1.513(9) .
C22 H22A 0.9700 .
C22 H22B 0.9700 .
C23 C24 1.511(9) .
C23 H23A 0.9700 .
C23 H23B 0.9700 .
C24 C25 1.492(9) .
C24 H24A 0.9700 .
C24 H24B 0.9700 .
C25 C26 1.507(10) .
C25 H25A 0.9700 .
C25 H25B 0.9700 .
C26 H26A 0.9600 .
C26 H26B 0.9600 .
C26 H26C 0.9600 .

loop_
_geom_torsion_atom_site_label_1
_geom_torsion_atom_site_label_2
_geom_torsion_atom_site_label_3
_geom_torsion_atom_site_label_4
_geom_torsion
_geom_torsion_site_symmetry_1
_geom_torsion_site_symmetry_4
C3 C1 C2 C3 -1.4(9) 2_665 .
C3 C1 C2 C10 179.1(5) 2_665 .
C1 C2 C3 C1 1.4(9) . 2_665
C10 C2 C3 C1 -179.0(5) . 2_665
C1 C2 C3 C4 -179.3(5) . .
C10 C2 C3 C4 0.2(6) . .
C1 C3 C4 C5 -0.6(10) 2_665 .
C2 C3 C4 C5 -179.7(6) . .
C1 C3 C4 C9 178.8(6) 2_665 .
C2 C3 C4 C9 -0.4(6) . .
C9 C4 C5 C6 0.0(9) . .
C3 C4 C5 C6 179.3(6) . .
C4 C5 C6 C7 -0.6(10) . .
C5 C6 C7 C8 1.5(11) . .
C6 C7 C8 C9 -1.8(11) . .
C7 C8 C9 C4 1.2(10) . .
C7 C8 C9 C10 -178.9(6) . .
C5 C4 C9 C8 -0.3(9) . .
C3 C4 C9 C8 -179.7(6) . .
C5 C4 C9 C10 179.8(5) . .
C3 C4 C9 C10 0.3(6) . .
C8 C9 C10 C2 179.9(6) . .
C4 C9 C10 C2 -0.2(6) . .
C8 C9 C10 C11 -59.9(9) . .
C4 C9 C10 C11 120.0(5) . .
C8 C9 C10 C19 62.3(8) . .
C4 C9 C10 C19 -117.8(5) . .
C1 C2 C10 C9 179.5(6) . .
C3 C2 C10 C9 0.0(6) . .
C1 C2 C10 C11 59.0(8) . .
C3 C2 C10 C11 -120.5(5) . .
C1 C2 C10 C19 -62.8(8) . .
C3 C2 C10 C19 117.7(5) . .
C9 C10 C11 C12 -52.9(7) . .
C2 C10 C11 C12 60.9(7) . .
C19 C10 C11 C12 -176.3(5) . .
C10 C11 C12 C13 170.7(6) . .
C11 C12 C13 C14 -179.1(7) . .
C12 C13 C14 C15 -179.7(7) . .
C13 C14 C15 C16 179.5(8) . .
C14 C15 C16 C17 -175.0(9) . .
C15 C16 C17 C18 179.9(9) . .
C9 C10 C19 C20 50.6(7) . .
C2 C10 C19 C20 -61.3(7) . .
C11 C10 C19 C20 175.0(6) . .
C10 C19 C20 C21 -178.0(6) . .
C19 C20 C21 C22 177.2(7) . .
C20 C21 C22 C23 176.3(7) . .
C21 C22 C23 C24 -179.0(8) . .
C22 C23 C24 C25 177.7(8) . .
C23 C24 C25 C26 177.8(8) . .
